data_2018640
loop_
_publ_author_name
'Ohba, Shigeru'
'Gomi, Noriaki'
'Ohgiya, Tadaaki'
'Shibuya, Kimiyuki'

_publ_section_title
;
 Three derivatives of 4-fluoro-5-sulfonylisoquinoline
;
_journal_coeditor_code KY3019
_journal_issue 10
_journal_name_full 'Acta Crystallographica Section C'
_journal_page_first o427
_journal_page_last o430
_journal_paper_doi 10.1107/S0108270112039388
_journal_volume 68
_journal_year 2012
_chemical_formula_iupac 'C9 H5 Cl F N O2 S'
_chemical_formula_moiety 'C9 H5 Cl F N O2 S'
_chemical_formula_sum 'C9 H5 Cl F N O2 S'
_chemical_formula_weight 245.66
_chemical_name_systematic
;
4-Fluoroisoquinoline-5-sulfonyl chloride
;
_space_group_IT_number 14
_symmetry_cell_setting monoclinic
_symmetry_space_group_name_Hall '-P 2yn'
_symmetry_space_group_name_H-M 'P 1 21/n 1'
_atom_sites_solution_hydrogens geom
_atom_sites_solution_primary direct
_atom_sites_solution_secondary difmap
_cell_angle_alpha 90.0000
_cell_angle_beta 96.08(3)
_cell_angle_gamma 90.0000
_cell_formula_units_Z 4
_cell_length_a 8.070(3)
_cell_length_b 15.353(3)
_cell_length_c 7.789(2)
_cell_measurement_reflns_used 25
_cell_measurement_temperature 293
_cell_measurement_theta_max 12.54
_cell_measurement_theta_min 9.98
_cell_volume 959.6(5)
_computing_cell_refinement 'WinAFC Diffractometer Control Software (Rigaku, 1999)'
_computing_data_collection 'WinAFC Diffractometer Control Software (Rigaku, 1999)'
_computing_data_reduction 'CrystalStructure (Rigaku, 2010)'
_computing_molecular_graphics 'ORTEPII (Johnson, 1976)'
_computing_publication_material 'CrystalStructure (Rigaku, 2010)'
_computing_structure_refinement 'SHELXL97 (Sheldrick, 2008)'
_computing_structure_solution 'SIR92 (Altomare <i>et al.</i>, 1994)'
_diffrn_ambient_temperature 293
_diffrn_measured_fraction_theta_full 0.999
_diffrn_measured_fraction_theta_max 0.999
_diffrn_measurement_device_type 'Rigaku AFC-7R'
_diffrn_measurement_method \w/2\q
_diffrn_radiation_monochromator 'graphite plate'
_diffrn_radiation_source 'Rigaku rotating Mo anode'
_diffrn_radiation_type 'Mo K\a'
_diffrn_radiation_wavelength 0.71069
_diffrn_reflns_av_R_equivalents 0.0398
_diffrn_reflns_limit_h_max 3
_diffrn_reflns_limit_h_min -10
_diffrn_reflns_limit_k_max 19
_diffrn_reflns_limit_k_min 0
_diffrn_reflns_limit_l_max 10
_diffrn_reflns_limit_l_min -10
_diffrn_reflns_number 2444
_diffrn_reflns_theta_full 27.49
_diffrn_reflns_theta_max 27.49
_diffrn_standards_decay_% 0
_diffrn_standards_interval_count 150
_diffrn_standards_number 3
_exptl_absorpt_coefficient_mu 0.605
_exptl_absorpt_correction_T_max 0.834
_exptl_absorpt_correction_T_min 0.730
_exptl_absorpt_correction_type psi-scan
_exptl_absorpt_process_details '(North <i>et al.</i>, 1968)'
_exptl_crystal_colour colourless
_exptl_crystal_density_diffrn 1.700
_exptl_crystal_density_method 'not measured'
_exptl_crystal_description plate
_exptl_crystal_F_000 496.00
_exptl_crystal_size_max 0.55
_exptl_crystal_size_mid 0.50
_exptl_crystal_size_min 0.30
_refine_diff_density_max 0.260
_refine_diff_density_min -0.700
_refine_ls_extinction_method none
_refine_ls_goodness_of_fit_ref 1.054
_refine_ls_hydrogen_treatment constr
_refine_ls_matrix_type full
_refine_ls_number_parameters 136
_refine_ls_number_reflns 2202
_refine_ls_number_restraints 0
_refine_ls_R_factor_gt 0.0587
_refine_ls_shift/su_max 0.000
_refine_ls_structure_factor_coef Fsqd
_refine_ls_weighting_details 'w = 1/[\s^2^(Fo^2^)+(0.1016P)^2^+0.2981P] where P=(Fo^2^+2Fc^2^)/3'
_refine_ls_weighting_scheme calc
_refine_ls_wR_factor_ref 0.1641
_reflns_number_gt 1621
_reflns_number_total 2202
_reflns_threshold_expression F^2^>2\s(F^2^)
_cod_data_source_file ky3019.cif
_cod_data_source_block I
_cod_original_sg_symbol_H-M 'P 21/n'
_cod_database_code 2018640
_cod_database_fobs_code 2018640

loop_
_symmetry_equiv_pos_site_id
_symmetry_equiv_pos_as_xyz
1 +x,+y,+z
2 1/2-x,1/2+y,1/2-z
3 -x,-y,-z
4 1/2+x,1/2-y,1/2+z

loop_
_atom_site_type_symbol
_atom_site_label
_atom_site_fract_x
_atom_site_fract_y
_atom_site_fract_z
_atom_site_U_iso_or_equiv
_atom_site_adp_type
_atom_site_calc_flag
_atom_site_refinement_flags
_atom_site_occupancy
_atom_site_symmetry_multiplicity
C C1 0.2772(4) -0.0232(2) -0.1594(5) 0.0571(8) Uani d . 1.0 4
N N2 0.3504(4) -0.00576(19) -0.2983(4) 0.0606(7) Uani d . 1.0 4
C C3 0.4284(4) 0.0726(3) -0.3023(4) 0.0549(7) Uani d . 1.0 4
C C4 0.4338(4) 0.13116(19) -0.1704(4) 0.0473(7) Uani d . 1.0 4
C C5 0.3604(4) 0.16752(17) 0.1359(4) 0.0432(6) Uani d . 1.0 4
C C6 0.2727(4) 0.14193(19) 0.2702(4) 0.0500(7) Uani d . 1.0 4
C C7 0.1881(4) 0.0621(2) 0.2652(5) 0.0581(8) Uani d . 1.0 4
C C8 0.1916(4) 0.0083(2) 0.1275(5) 0.0534(7) Uani d . 1.0 4
C C9 0.2763(4) 0.03319(17) -0.0155(4) 0.0455(6) Uani d . 1.0 4
C C10 0.3607(3) 0.11463(17) -0.0163(4) 0.0410(6) Uani d . 1.0 4
F F11 0.5097(3) 0.20776(13) -0.1929(3) 0.0639(6) Uani d . 1.0 4
S S12 0.47932(10) 0.26332(5) 0.17663(9) 0.0495(3) Uani d . 1.0 4
O O13 0.4622(4) 0.29341(16) 0.3466(3) 0.0660(7) Uani d . 1.0 4
O O14 0.6413(3) 0.25348(16) 0.1227(4) 0.0628(6) Uani d . 1.0 4
Cl Cl15 0.35201(12) 0.35169(5) 0.01771(11) 0.0638(3) Uani d . 1.0 4
H H1 0.2221 -0.0762 -0.1553 0.0685 Uiso calc R 1.0 4
H H3 0.4805 0.0868 -0.3994 0.0658 Uiso calc R 1.0 4
H H6 0.2698 0.1782 0.3655 0.0600 Uiso calc R 1.0 4
H H7 0.1293 0.0459 0.3566 0.0697 Uiso calc R 1.0 4
H H8 0.1380 -0.0454 0.1267 0.0640 Uiso calc R 1.0 4

loop_
_atom_site_aniso_label
_atom_site_aniso_U_11
_atom_site_aniso_U_22
_atom_site_aniso_U_33
_atom_site_aniso_U_12
_atom_site_aniso_U_13
_atom_site_aniso_U_23
C1 0.0610(18) 0.0481(17) 0.0599(19) 0.0014(13) -0.0039(14) -0.0092(14)
N2 0.0691(17) 0.0590(16) 0.0517(15) 0.0040(13) -0.0032(13) -0.0130(12)
C3 0.0578(17) 0.0630(19) 0.0435(15) 0.0060(14) 0.0041(13) -0.0051(13)
C4 0.0498(15) 0.0480(15) 0.0442(14) 0.0014(12) 0.0058(12) 0.0011(12)
C5 0.0487(14) 0.0393(13) 0.0421(14) 0.0070(11) 0.0075(11) 0.0038(11)
C6 0.0605(17) 0.0447(15) 0.0468(15) 0.0089(12) 0.0144(13) 0.0021(12)
C7 0.0607(18) 0.0538(17) 0.0630(18) 0.0023(14) 0.0216(15) 0.0121(15)
C8 0.0529(16) 0.0408(14) 0.0667(19) -0.0031(12) 0.0074(14) 0.0067(13)
C9 0.0436(13) 0.0393(13) 0.0525(16) 0.0040(11) -0.0002(11) 0.0012(12)
C10 0.0411(13) 0.0401(13) 0.0417(13) 0.0035(10) 0.0035(11) -0.0007(10)
F11 0.0786(13) 0.0614(12) 0.0545(11) -0.0165(9) 0.0202(9) -0.0002(9)
S12 0.0606(5) 0.0420(4) 0.0454(4) -0.0027(3) 0.0027(3) -0.0029(3)
O13 0.0945(18) 0.0575(14) 0.0453(12) -0.0042(12) 0.0038(11) -0.0126(10)
O14 0.0506(12) 0.0685(15) 0.0689(15) -0.0076(10) 0.0049(11) -0.0032(12)
Cl15 0.0857(6) 0.0441(5) 0.0614(5) 0.0055(4) 0.0069(4) 0.0083(3)

loop_
_atom_type_symbol
_atom_type_description
_atom_type_scat_dispersion_real
_atom_type_scat_dispersion_imag
_atom_type_scat_source
C C 0.0033 0.0016
;
International Tables for Crystallography
(1992, Vol. C, Tables 4.2.6.8 and 6.1.1.4)
;
H H 0.0000 0.0000
;
International Tables for Crystallography
(1992, Vol. C, Table 6.1.1.4)
;
Cl Cl 0.1484 0.1585
;
International Tables for Crystallography
(1992, Vol. C, Tables 4.2.6.8 and 6.1.1.4)
;
F F 0.0171 0.0103
;
International Tables for Crystallography
(1992, Vol. C, Tables 4.2.6.8 and 6.1.1.4)
;
N N 0.0061 0.0033
;
International Tables for Crystallography
(1992, Vol. C, Tables 4.2.6.8 and 6.1.1.4)
;
O O 0.0106 0.0060
;
International Tables for Crystallography
(1992, Vol. C, Tables 4.2.6.8 and 6.1.1.4)
;
S S 0.1246 0.1234
;
International Tables for Crystallography
(1992, Vol. C, Tables 4.2.6.8 and 6.1.1.4)
;

loop_
_geom_angle_atom_site_label_1
_geom_angle_atom_site_label_2
_geom_angle_atom_site_label_3
_geom_angle
_geom_angle_publ_flag
N2 C1 C9 124.6(3) no
C1 N2 C3 116.7(3) no
N2 C3 C4 123.0(3) no
C3 C4 C10 122.6(3) no
C3 C4 F11 117.2(3) no
C10 C4 F11 120.3(3) no
C6 C5 C10 120.7(3) no
C6 C5 S12 114.4(2) no
C10 C5 S12 124.8(2) no
C5 C6 C7 121.0(3) no
C6 C7 C8 120.3(4) no
C7 C8 C9 120.5(3) no
C1 C9 C8 120.0(3) no
C1 C9 C10 119.3(3) no
C8 C9 C10 120.7(3) no
C4 C10 C5 129.5(3) no
C4 C10 C9 113.8(3) no
C5 C10 C9 116.7(3) no
C5 S12 O13 109.46(15) no
C5 S12 O14 110.93(15) no
C5 S12 Cl15 102.46(10) no
O13 S12 O14 119.46(16) no
O13 S12 Cl15 104.86(12) no
O14 S12 Cl15 108.12(12) no
N2 C1 H1 117.715 no
C9 C1 H1 117.718 no
N2 C3 H3 118.507 no
C4 C3 H3 118.508 no
C5 C6 H6 119.507 no
C7 C6 H6 119.505 no
C6 C7 H7 119.866 no
C8 C7 H7 119.873 no
C7 C8 H8 119.729 no
C9 C8 H8 119.726 no

loop_
_geom_bond_atom_site_label_1
_geom_bond_atom_site_label_2
_geom_bond_distance
_geom_bond_publ_flag
C1 N2 1.314(5) no
C1 C9 1.417(5) no
N2 C3 1.359(5) no
C3 C4 1.363(5) no
C4 C10 1.415(4) no
C4 F11 1.346(4) no
C5 C6 1.381(5) no
C5 C10 1.437(4) no
C5 S12 1.766(3) no
C6 C7 1.402(5) no
C7 C8 1.356(5) no
C8 C9 1.419(5) no
C9 C10 1.424(4) no
S12 O13 1.423(3) no
S12 O14 1.423(3) no
S12 Cl15 2.0394(12) no
C1 H1 0.930 no
C3 H3 0.930 no
C6 H6 0.930 no
C7 H7 0.930 no
C8 H8 0.930 no

loop_
_geom_torsion_atom_site_label_1
_geom_torsion_atom_site_label_2
_geom_torsion_atom_site_label_3
_geom_torsion_atom_site_label_4
_geom_torsion
_geom_torsion_publ_flag
N2 C1 C9 C8 179.3(3) no
N2 C1 C9 C10 -0.6(5) no
C9 C1 N2 C3 -0.7(5) no
C1 N2 C3 C4 0.5(5) no
N2 C3 C4 C10 1.1(5) no
N2 C3 C4 F11 -177.6(3) no
C3 C4 C10 C5 177.5(3) no
C3 C4 C10 C9 -2.4(4) no
F11 C4 C10 C5 -3.8(4) no
F11 C4 C10 C9 176.3(2) no
C6 C5 C10 C4 176.1(3) no
C6 C5 C10 C9 -4.0(4) no
C10 C5 C6 C7 2.9(4) no
C6 C5 S12 O13 1.6(3) no
C6 C5 S12 O14 135.5(2) no
C6 C5 S12 Cl15 -109.3(2) no
S12 C5 C6 C7 -172.64(18) no
C10 C5 S12 O13 -173.8(2) no
C10 C5 S12 O14 -39.8(3) no
C10 C5 S12 Cl15 75.3(3) no
S12 C5 C10 C4 -8.8(4) no
S12 C5 C10 C9 171.04(16) no
C5 C6 C7 C8 0.2(5) no
C6 C7 C8 C9 -2.0(5) no
C7 C8 C9 C1 -179.2(3) no
C7 C8 C9 C10 0.7(5) no
C1 C9 C10 C4 2.1(4) no
C1 C9 C10 C5 -177.8(3) no
C8 C9 C10 C4 -177.9(3) no
C8 C9 C10 C5 2.2(4) no

loop_
_cod_related_entry_id
_cod_related_entry_database
_cod_related_entry_code
1 ChemSpider 10031018
